data_1568690
loop_
_publ_author_name
'Lee, Donghyeon'
'Shintani, Ryo'

_publ_section_title
;
 Palladium-catalyzed synthesis of
 4-sila-4<i>H</i>-benzo[<i>d</i>][1,3]oxazines by intramolecular Hiyama
 coupling.
;
_journal_issue 15
_journal_name_full 'Chemical science'
_journal_page_first 4114
_journal_page_last 4119
_journal_paper_doi 10.1039/d2sc06425a
_journal_volume 14
_journal_year 2023
_chemical_absolute_configuration ad
_chemical_formula_moiety 'C26 H28 F3 N O4 S Si'
_chemical_formula_sum 'C26 H28 F3 N O4 S Si'
_chemical_formula_weight 535.64
_space_group_crystal_system monoclinic
_space_group_IT_number 4
_space_group_name_Hall 'P 2yb'
_space_group_name_H-M_alt 'P 1 21 1'
_atom_sites_solution_hydrogens geom
_audit_creation_method SHELXL-2016/6
_audit_update_record
;
2022-08-05 deposited with the CCDC.	2023-03-22 downloaded from the CCDC.
;
_cell_angle_alpha 90
_cell_angle_beta 98.006(6)
_cell_angle_gamma 90
_cell_formula_units_Z 4
_cell_length_a 9.145(2)
_cell_length_b 19.109(5)
_cell_length_c 15.052(4)
_cell_measurement_reflns_used 5781
_cell_measurement_temperature 113(2)
_cell_measurement_theta_max 27.5
_cell_measurement_theta_min 3.1
_cell_volume 2604.7(11)
_computing_cell_refinement 'CrystalClear-SM Expert 2.1 b45 (Rigaku, 2015)'
_computing_data_collection 'CrystalClear-SM Expert 2.1 b45 (Rigaku, 2015)'
_computing_data_reduction 'CrystalClear-SM Expert 2.1 b45 (Rigaku, 2015)'
_computing_molecular_graphics 'Yadokari-XG (Wakita, Nemoto et al., 2009)'
_computing_publication_material 'Yadokari-XG (Wakita, Nemoto et al., 2009)'
_computing_structure_refinement 'SHELXL-2016/6 (Sheldrick, 2016)'
_computing_structure_solution 'SIR-2014 (Burla et al., 2014)'
_diffrn_ambient_temperature 113(2)
_diffrn_detector_area_resol_mean 5.8140
_diffrn_measured_fraction_theta_full 0.997
_diffrn_measured_fraction_theta_max 0.996
_diffrn_measurement_device_type 'Rigaku XtaLAB P200'
_diffrn_measurement_method 'profile data from \w-scans'
_diffrn_radiation_type MoK\a
_diffrn_radiation_wavelength 0.71075
_diffrn_reflns_av_R_equivalents 0.0758
_diffrn_reflns_av_unetI/netI 0.0618
_diffrn_reflns_Laue_measured_fraction_full 0.997
_diffrn_reflns_Laue_measured_fraction_max 0.996
_diffrn_reflns_limit_h_max 11
_diffrn_reflns_limit_h_min -11
_diffrn_reflns_limit_k_max 24
_diffrn_reflns_limit_k_min -24
_diffrn_reflns_limit_l_max 19
_diffrn_reflns_limit_l_min -19
_diffrn_reflns_number 49778
_diffrn_reflns_point_group_measured_fraction_full 0.995
_diffrn_reflns_point_group_measured_fraction_max 0.988
_diffrn_reflns_theta_full 25.242
_diffrn_reflns_theta_max 27.567
_diffrn_reflns_theta_min 3.099
_exptl_absorpt_coefficient_mu 0.225
_exptl_absorpt_correction_T_max 1.000
_exptl_absorpt_correction_T_min 0.785
_exptl_absorpt_correction_type multi-scan
_exptl_absorpt_process_details 'REQAB (Rigaku, 1998)'
_exptl_crystal_colour Colorless
_exptl_crystal_density_diffrn 1.366
_exptl_crystal_description Prism
_exptl_crystal_F_000 1120
_exptl_crystal_size_max 0.500
_exptl_crystal_size_mid 0.100
_exptl_crystal_size_min 0.100
_refine_diff_density_max 1.055
_refine_diff_density_min -0.435
_refine_diff_density_rms 0.072
_refine_ls_abs_structure_details
;
 Flack x determined using 3961 quotients [(I+)-(I-)]/[(I+)+(I-)]
 (Parsons, Flack and Wagner, Acta Cryst. B69 (2013) 249-259).
;
_refine_ls_abs_structure_Flack -0.02(4)
_refine_ls_extinction_method none
_refine_ls_goodness_of_fit_ref 0.989
_refine_ls_hydrogen_treatment constr
_refine_ls_matrix_type full
_refine_ls_number_parameters 659
_refine_ls_number_reflns 11925
_refine_ls_number_restraints 1
_refine_ls_restrained_S_all 0.988
_refine_ls_R_factor_all 0.0645
_refine_ls_R_factor_gt 0.0493
_refine_ls_shift/su_max 0.001
_refine_ls_shift/su_mean 0.000
_refine_ls_structure_factor_coef Fsqd
_refine_ls_weighting_details 'w=1/[\s^2^(Fo^2^)+(0.0760P)^2^] where P=(Fo^2^+2Fc^2^)/3'
_refine_ls_weighting_scheme calc
_refine_ls_wR_factor_gt 0.1167
_refine_ls_wR_factor_ref 0.1225
_reflns_Friedel_coverage 0.927
_reflns_Friedel_fraction_full 0.993
_reflns_Friedel_fraction_max 0.980
_reflns_number_gt 9664
_reflns_number_total 11925
_reflns_threshold_expression 'I > 2\s(I)'
_cod_data_source_file d2sc06425a2.cif
_cod_data_source_block 0615dl
_cod_depositor_comments
;
The following automatic conversions were performed:

data item '_exptl_absorpt_correction_type' value 'Multi-scan' was
changed to 'multi-scan' in accordance with the
/home/data/users/saulius/crontab/automatic-downloads/rss-feeds/RSC/lib/dictionaries/cif_core.dic
dictionary named 'cif_core.dic' version 2.4.2 last updated on
2011-04-26.

Automatic conversion script
Id: cif_fix_values 7556 2019-12-06 15:28:31Z antanas 

 Adding full bibliography for 1568687--1568690.cif.
;
_cod_original_sg_symbol_H-M 'P 21'
_cod_database_code 1568690
_shelx_shelxl_version_number 2016/6
_shelx_space_group_comment
;
The symmetry employed for this shelxl refinement is uniquely defined
by the following loop, which should always be used as a source of
symmetry information in preference to the above space-group names.
They are only intended as comments.
;
_shelx_estimated_absorpt_t_min 0.896
_shelx_estimated_absorpt_t_max 0.978

loop_
_space_group_symop_operation_xyz
'x, y, z'
'-x, y+1/2, -z'

loop_
_atom_site_label
_atom_site_type_symbol
_atom_site_fract_x
_atom_site_fract_y
_atom_site_fract_z
_atom_site_U_iso_or_equiv
_atom_site_adp_type
_atom_site_occupancy
_atom_site_site_symmetry_order
_atom_site_calc_flag
_atom_site_refinement_flags_posn
_atom_site_refinement_flags_adp
_atom_site_refinement_flags_occupancy
_atom_site_disorder_assembly
_atom_site_disorder_group
S001 S 0.83949(11) 0.41116(5) 0.12522(7) 0.0222(2) Uani 1 1 d . . . . .
S002 S 0.64862(11) 0.59833(5) 0.38830(7) 0.0224(2) Uani 1 1 d . . . . .
Si03 Si 0.84672(11) 0.77955(5) 0.21457(7) 0.0188(2) Uani 1 1 d . . . . .
Si04 Si 0.62414(12) 0.22887(6) 0.34310(8) 0.0229(2) Uani 1 1 d . . . . .
F005 F 0.9338(3) 0.62126(15) 0.42980(18) 0.0378(7) Uani 1 1 d . . . . .
F006 F 0.7991(3) 0.66966(14) 0.51877(17) 0.0398(7) Uani 1 1 d . . . . .
F007 F 0.7152(3) 0.34616(15) -0.02060(18) 0.0412(7) Uani 1 1 d . . . . .
O008 O 0.7033(3) 0.72897(14) 0.16613(18) 0.0224(6) Uani 1 1 d . . . . .
F009 F 0.8406(3) 0.55892(15) 0.52582(19) 0.0437(7) Uani 1 1 d . . . . .
F00A F 0.6607(4) 0.45485(16) -0.01545(19) 0.0532(8) Uani 1 1 d . . . . .
O00B O 0.8524(3) 0.34490(15) 0.1691(2) 0.0317(7) Uani 1 1 d . . . . .
O00C O 0.7825(3) 0.46682(14) 0.17652(18) 0.0245(6) Uani 1 1 d . . . . .
O00D O 0.7848(3) 0.27682(14) 0.35021(19) 0.0249(6) Uani 1 1 d . . . . .
O00E O 0.6897(3) 0.53865(15) 0.3375(2) 0.0282(7) Uani 1 1 d . . . . .
O00F O 0.6345(3) 0.66288(15) 0.3386(2) 0.0289(7) Uani 1 1 d . . . . .
F00G F 0.5634(3) 0.38136(18) 0.0669(2) 0.0498(8) Uani 1 1 d . . . . .
N1 N 0.8006(4) 0.61996(17) 0.1811(2) 0.0192(7) Uani 1 1 d . . . . .
H26 H 0.784345 0.575010 0.171643 0.023 Uiso 1 1 calc R U . . .
N00I N 0.6845(4) 0.38509(17) 0.3305(2) 0.0205(7) Uani 1 1 d . . . . .
H1 H 0.697261 0.430001 0.341996 0.025 Uiso 1 1 calc R U . . .
O00J O 0.5348(4) 0.58458(17) 0.4435(2) 0.0396(8) Uani 1 1 d . . . . .
O00K O 0.9618(4) 0.43176(17) 0.0805(2) 0.0383(8) Uani 1 1 d . . . . .
C00L C 0.6884(4) 0.6621(2) 0.1577(3) 0.0185(8) Uani 1 1 d . . . . .
C00M C 0.9469(4) 0.6394(2) 0.2205(3) 0.0186(8) Uani 1 1 d . . . . .
C00N C 0.2597(4) 0.3345(2) 0.2027(3) 0.0228(8) Uani 1 1 d . . . . .
H2 H 0.163986 0.324479 0.172162 0.027 Uiso 1 1 calc R U . . .
C00O C 0.4995(4) 0.2933(2) 0.2764(3) 0.0202(8) Uani 1 1 d . . . . .
C00P C 1.1359(4) 0.7210(2) 0.2810(2) 0.0196(8) Uani 1 1 d . . . . .
C00Q C 1.0565(5) 0.3214(2) 0.4161(3) 0.0242(9) Uani 1 1 d . . . . .
H3 H 1.032994 0.272996 0.413637 0.029 Uiso 1 1 calc R U . . .
C00R C 1.1966(4) 0.3428(2) 0.4507(3) 0.0251(9) Uani 1 1 d . . . . .
H4 H 1.269260 0.308783 0.471169 0.030 Uiso 1 1 calc R U . . .
C00S C 0.9486(4) 0.3707(2) 0.3845(3) 0.0202(8) Uani 1 1 d . . . . .
C00T C 0.3073(4) 0.2068(2) 0.2060(3) 0.0221(9) Uani 1 1 d . . . . .
C00U C 0.8137(5) 0.6127(2) 0.4700(3) 0.0252(9) Uani 1 1 d . . . . .
C00V C 0.5426(4) 0.6379(2) 0.1168(3) 0.0201(8) Uani 1 1 d . . . . .
C00W C 0.3012(5) 0.4028(2) 0.2200(3) 0.0261(9) Uani 1 1 d . . . . .
H5 H 0.232861 0.439507 0.203236 0.031 Uiso 1 1 calc R U . . .
C00X C 0.9866(4) 0.70860(19) 0.2443(3) 0.0184(8) Uani 1 1 d . . . . .
C00Y C 0.7991(4) 0.3443(2) 0.3530(3) 0.0203(8) Uani 1 1 d . . . . .
C00Z C 0.2586(5) 0.5992(2) 0.0354(3) 0.0251(9) Uani 1 1 d . . . . .
C010 C 0.9852(5) 0.4414(2) 0.3873(3) 0.0246(9) Uani 1 1 d . . . . .
H6 H 0.913844 0.475292 0.364253 0.030 Uiso 1 1 calc R U . . .
C011 C 1.1933(5) 0.5982(2) 0.2683(3) 0.0249(9) Uani 1 1 d . . . . .
H7 H 1.262610 0.560898 0.276662 0.030 Uiso 1 1 calc R U . . .
C012 C 0.4995(5) 0.5680(2) 0.1138(3) 0.0237(9) Uani 1 1 d . . . . .
H8 H 0.565572 0.533096 0.140271 0.028 Uiso 1 1 calc R U . . .
C013 C 1.1891(4) 0.7919(2) 0.3077(3) 0.0214(8) Uani 1 1 d . . . . .
C014 C 0.3567(4) 0.2797(2) 0.2297(2) 0.0225(8) Uani 1 1 d . . . . .
C015 C 0.4434(4) 0.4186(2) 0.2619(3) 0.0234(9) Uani 1 1 d . . . . .
H9 H 0.473715 0.465862 0.271689 0.028 Uiso 1 1 calc R U . . .
C016 C 0.5398(4) 0.3639(2) 0.2890(3) 0.0207(8) Uani 1 1 d . . . . .
C017 C 0.3594(5) 0.5494(2) 0.0721(3) 0.0272(9) Uani 1 1 d . . . . .
H10 H 0.332319 0.501369 0.068625 0.033 Uiso 1 1 calc R U . . .
C018 C 0.4424(4) 0.6882(2) 0.0789(3) 0.0228(9) Uani 1 1 d . . . . .
H11 H 0.470139 0.736109 0.081037 0.027 Uiso 1 1 calc R U . . .
C019 C 1.2374(5) 0.6654(2) 0.2917(3) 0.0244(9) Uani 1 1 d . . . . .
H12 H 1.337449 0.674294 0.315473 0.029 Uiso 1 1 calc R U . . .
C01A C 1.1260(5) 0.8304(2) 0.3720(3) 0.0263(9) Uani 1 1 d . . . . .
H13 H 1.050188 0.809807 0.400466 0.032 Uiso 1 1 calc R U . . .
C01B C 0.2127(5) 0.0714(2) 0.1587(3) 0.0363(11) Uani 1 1 d . . . . .
H14 H 0.181614 0.025091 0.142698 0.044 Uiso 1 1 calc R U . . .
C01C C 0.2945(6) 0.1089(2) 0.1047(3) 0.0377(11) Uani 1 1 d . . . . .
H15 H 0.319715 0.088213 0.051437 0.045 Uiso 1 1 calc R U . . .
C01D C 0.3405(5) 0.1768(2) 0.1275(3) 0.0307(10) Uani 1 1 d . . . . .
H16 H 0.394761 0.202559 0.089194 0.037 Uiso 1 1 calc R U . . .
C01E C 1.2331(4) 0.4131(2) 0.4563(3) 0.0230(8) Uani 1 1 d . . . . .
C01F C 0.6878(5) 0.3976(2) 0.0338(3) 0.0292(10) Uani 1 1 d . . . . .
C01G C 1.0484(4) 0.5848(2) 0.2325(3) 0.0229(8) Uani 1 1 d . . . . .
H17 H 1.018192 0.538484 0.216098 0.027 Uiso 1 1 calc R U . . .
C01H C 1.1259(5) 0.4624(2) 0.4236(3) 0.0249(9) Uani 1 1 d . . . . .
H18 H 1.149899 0.510783 0.426376 0.030 Uiso 1 1 calc R U . . .
C01I C 0.2224(5) 0.1689(2) 0.2596(3) 0.0322(10) Uani 1 1 d . . . . .
H19 H 0.195959 0.189361 0.312596 0.039 Uiso 1 1 calc R U . . .
C01J C 0.3027(5) 0.6691(2) 0.0380(3) 0.0260(9) Uani 1 1 d . . . . .
H20 H 0.236441 0.703930 0.011517 0.031 Uiso 1 1 calc R U . . .
C01K C 1.3056(5) 0.8222(2) 0.2694(3) 0.0316(10) Uani 1 1 d . . . . .
H21 H 1.353680 0.796151 0.228155 0.038 Uiso 1 1 calc R U . . .
C01L C 0.6887(5) 0.1429(2) 0.3020(3) 0.0312(10) Uani 1 1 d . . . . .
C01M C 0.7655(5) 0.8257(2) 0.3033(3) 0.0342(11) Uani 1 1 d . . . . .
H27 H 0.666800 0.842631 0.279212 0.051 Uiso 1 1 calc R U . . .
H28 H 0.828347 0.865480 0.324759 0.051 Uiso 1 1 calc R U . . .
H29 H 0.758238 0.793541 0.353234 0.051 Uiso 1 1 calc R U . . .
C01N C 0.1061(5) 0.5788(3) -0.0068(3) 0.0347(11) Uani 1 1 d . . . . .
H30 H 0.050902 0.620855 -0.028378 0.052 Uiso 1 1 calc R U . . .
H31 H 0.055053 0.555066 0.037715 0.052 Uiso 1 1 calc R U . . .
H32 H 0.112895 0.547209 -0.057357 0.052 Uiso 1 1 calc R U . . .
C01O C 0.5748(5) 0.2249(3) 0.4572(3) 0.0327(10) Uani 1 1 d . . . . .
H33 H 0.649111 0.197597 0.495692 0.049 Uiso 1 1 calc R U . . .
H34 H 0.477918 0.202621 0.455611 0.049 Uiso 1 1 calc R U . . .
H35 H 0.570899 0.272445 0.481283 0.049 Uiso 1 1 calc R U . . .
C01P C 0.9787(5) 0.9003(2) 0.1466(3) 0.0388(12) Uani 1 1 d . . . . .
H36 H 1.077386 0.884964 0.173239 0.058 Uiso 1 1 calc R U . . .
H37 H 0.932994 0.927116 0.190914 0.058 Uiso 1 1 calc R U . . .
H38 H 0.986725 0.929800 0.094231 0.058 Uiso 1 1 calc R U . . .
C01Q C 1.1724(6) 0.8979(2) 0.3947(3) 0.0343(11) Uani 1 1 d . . . . .
H22 H 1.128046 0.923498 0.437981 0.041 Uiso 1 1 calc R U . . .
C01R C 0.1763(5) 0.1012(3) 0.2355(4) 0.0389(11) Uani 1 1 d . . . . .
H23 H 0.119396 0.075516 0.272519 0.047 Uiso 1 1 calc R U . . .
C01S C 0.8837(5) 0.8364(2) 0.1176(3) 0.0283(9) Uani 1 1 d . . . . .
C01T C 1.3504(5) 0.8900(2) 0.2918(4) 0.0364(11) Uani 1 1 d . . . . .
H24 H 1.427428 0.910429 0.264239 0.044 Uiso 1 1 calc R U . . .
C01U C 0.8279(5) 0.1230(3) 0.3679(4) 0.0458(14) Uani 1 1 d . . . . .
H39 H 0.862678 0.076668 0.352162 0.069 Uiso 1 1 calc R U . . .
H40 H 0.803478 0.121924 0.429216 0.069 Uiso 1 1 calc R U . . .
H41 H 0.905631 0.157652 0.363905 0.069 Uiso 1 1 calc R U . . .
C01V C 1.2855(5) 0.9283(2) 0.3532(3) 0.0358(11) Uani 1 1 d . . . . .
H25 H 1.316911 0.974863 0.367458 0.043 Uiso 1 1 calc R U . . .
C01W C 1.3862(5) 0.4358(2) 0.4988(3) 0.0303(10) Uani 1 1 d . . . . .
H42 H 1.387739 0.440874 0.563728 0.045 Uiso 1 1 calc R U . . .
H43 H 1.410838 0.480646 0.473155 0.045 Uiso 1 1 calc R U . . .
H44 H 1.458625 0.400389 0.487000 0.045 Uiso 1 1 calc R U . . .
C01X C 0.5738(5) 0.0845(2) 0.3076(4) 0.0390(12) Uani 1 1 d . . . . .
H45 H 0.617216 0.039142 0.295768 0.058 Uiso 1 1 calc R U . . .
H46 H 0.487043 0.093113 0.262942 0.058 Uiso 1 1 calc R U . . .
H47 H 0.544175 0.084149 0.367741 0.058 Uiso 1 1 calc R U . . .
C01Y C 0.7297(6) 0.1492(3) 0.2074(4) 0.0481(14) Uani 1 1 d . . . . .
H48 H 0.799291 0.187985 0.205373 0.072 Uiso 1 1 calc R U . . .
H49 H 0.640491 0.158097 0.164799 0.072 Uiso 1 1 calc R U . . .
H50 H 0.775770 0.105531 0.191290 0.072 Uiso 1 1 calc R U . . .
C01Z C 0.7347(6) 0.8624(3) 0.0681(4) 0.0530(15) Uani 1 1 d . . . . .
H51 H 0.689608 0.894857 0.106796 0.079 Uiso 1 1 calc R U . . .
H52 H 0.668842 0.822435 0.053129 0.079 Uiso 1 1 calc R U . . .
H53 H 0.750980 0.886575 0.012842 0.079 Uiso 1 1 calc R U . . .
C020 C 0.9597(6) 0.7915(3) 0.0529(3) 0.0487(14) Uani 1 1 d . . . . .
H54 H 0.970768 0.818808 -0.000873 0.073 Uiso 1 1 calc R U . . .
H55 H 0.899656 0.749906 0.035795 0.073 Uiso 1 1 calc R U . . .
H56 H 1.057355 0.777072 0.082498 0.073 Uiso 1 1 calc R U . . .

loop_
_atom_site_aniso_label
_atom_site_aniso_U_11
_atom_site_aniso_U_22
_atom_site_aniso_U_33
_atom_site_aniso_U_23
_atom_site_aniso_U_13
_atom_site_aniso_U_12
S001 0.0166(5) 0.0195(5) 0.0309(5) -0.0053(4) 0.0051(4) -0.0013(4)
S002 0.0181(5) 0.0170(5) 0.0327(5) -0.0036(4) 0.0055(4) -0.0016(4)
Si03 0.0116(5) 0.0146(5) 0.0300(5) 0.0010(4) 0.0024(4) -0.0001(4)
Si04 0.0155(6) 0.0209(5) 0.0321(6) 0.0025(5) 0.0029(4) -0.0010(4)
F005 0.0200(14) 0.0506(17) 0.0420(15) 0.0019(12) 0.0021(12) -0.0025(12)
F006 0.0455(17) 0.0316(14) 0.0402(15) -0.0138(12) -0.0010(13) -0.0027(13)
F007 0.0377(16) 0.0401(16) 0.0445(16) -0.0200(12) 0.0011(12) 0.0015(13)
O008 0.0113(13) 0.0177(13) 0.0373(15) 0.0034(12) 0.0002(11) -0.0011(12)
F009 0.0544(19) 0.0357(16) 0.0373(15) 0.0114(12) -0.0066(14) 0.0020(14)
F00A 0.079(2) 0.0348(16) 0.0404(16) 0.0050(13) -0.0115(15) 0.0069(16)
O00B 0.0302(17) 0.0243(16) 0.0395(17) -0.0013(13) 0.0011(13) 0.0063(14)
O00C 0.0204(15) 0.0220(15) 0.0313(15) -0.0050(11) 0.0039(12) 0.0001(12)
O00D 0.0117(13) 0.0166(13) 0.0448(16) 0.0037(13) -0.0020(12) -0.0026(11)
O00E 0.0244(17) 0.0207(14) 0.0389(17) -0.0073(13) 0.0018(13) 0.0023(13)
O00F 0.0263(17) 0.0233(15) 0.0371(17) -0.0036(13) 0.0042(13) 0.0048(13)
F00G 0.0186(15) 0.079(2) 0.0517(18) -0.0068(16) 0.0043(13) -0.0108(14)
N1 0.0165(17) 0.0176(16) 0.0237(17) -0.0030(12) 0.0036(14) -0.0014(13)
N00I 0.0151(18) 0.0188(16) 0.0276(17) -0.0023(13) 0.0032(14) -0.0021(13)
O00J 0.0303(18) 0.0327(18) 0.061(2) -0.0063(15) 0.0240(16) -0.0073(15)
O00K 0.0288(18) 0.0384(19) 0.053(2) -0.0134(15) 0.0224(15) -0.0132(14)
C00L 0.015(2) 0.0202(19) 0.0216(18) 0.0011(15) 0.0060(15) -0.0002(16)
C00M 0.0124(19) 0.0190(19) 0.025(2) 0.0034(15) 0.0035(16) 0.0006(15)
C00N 0.014(2) 0.026(2) 0.027(2) 0.0001(17) -0.0011(16) 0.0013(17)
C00O 0.0154(19) 0.0197(19) 0.026(2) -0.0001(15) 0.0040(15) 0.0004(15)
C00P 0.016(2) 0.0226(19) 0.0207(18) 0.0001(15) 0.0036(15) 0.0016(17)
C00Q 0.019(2) 0.018(2) 0.035(2) 0.0008(16) 0.0019(17) -0.0030(16)
C00R 0.014(2) 0.025(2) 0.036(2) 0.0035(18) 0.0016(17) 0.0021(17)
C00S 0.016(2) 0.0192(19) 0.026(2) 0.0015(15) 0.0028(16) -0.0023(16)
C00T 0.013(2) 0.021(2) 0.030(2) 0.0028(16) -0.0034(16) -0.0002(15)
C00U 0.025(2) 0.022(2) 0.028(2) -0.0002(16) 0.0020(18) -0.0045(17)
C00V 0.016(2) 0.022(2) 0.023(2) -0.0012(15) 0.0054(16) 0.0011(16)
C00W 0.017(2) 0.027(2) 0.035(2) 0.0038(17) 0.0037(18) 0.0077(17)
C00X 0.016(2) 0.0211(19) 0.0186(18) 0.0024(14) 0.0062(15) 0.0048(15)
C00Y 0.019(2) 0.0177(18) 0.025(2) -0.0007(15) 0.0055(16) 0.0012(16)
C00Z 0.019(2) 0.029(2) 0.027(2) -0.0031(18) 0.0018(17) -0.0053(19)
C010 0.019(2) 0.0201(19) 0.034(2) 0.0019(17) 0.0025(17) 0.0025(17)
C011 0.018(2) 0.022(2) 0.035(2) -0.0002(17) 0.0030(17) 0.0072(17)
C012 0.020(2) 0.020(2) 0.031(2) 0.0011(16) 0.0022(18) 0.0010(17)
C013 0.0134(19) 0.021(2) 0.028(2) 0.0022(15) -0.0010(15) 0.0031(16)
C014 0.017(2) 0.027(2) 0.024(2) 0.0004(17) 0.0045(16) -0.0013(17)
C015 0.018(2) 0.0193(19) 0.033(2) 0.0006(16) 0.0055(17) 0.0032(17)
C016 0.015(2) 0.025(2) 0.0233(19) -0.0010(16) 0.0049(16) 0.0006(16)
C017 0.022(2) 0.022(2) 0.038(2) -0.0010(18) 0.0057(19) -0.0052(18)
C018 0.013(2) 0.019(2) 0.036(2) 0.0002(17) 0.0044(17) 0.0007(16)
C019 0.012(2) 0.029(2) 0.032(2) -0.0003(17) 0.0027(17) 0.0031(17)
C01A 0.023(2) 0.027(2) 0.029(2) 0.0019(17) 0.0023(17) 0.0016(18)
C01B 0.025(3) 0.025(2) 0.054(3) -0.002(2) -0.013(2) -0.0043(19)
C01C 0.052(3) 0.030(2) 0.029(2) -0.0032(18) -0.002(2) 0.000(2)
C01D 0.035(3) 0.027(2) 0.029(2) 0.0041(18) 0.0021(19) -0.0018(19)
C01E 0.016(2) 0.026(2) 0.027(2) 0.0007(17) 0.0029(16) -0.0047(18)
C01F 0.032(3) 0.026(2) 0.030(2) -0.0029(17) 0.0028(19) -0.0013(19)
C01G 0.019(2) 0.0179(19) 0.033(2) -0.0023(16) 0.0066(17) 0.0019(16)
C01H 0.021(2) 0.021(2) 0.032(2) -0.0019(17) 0.0023(17) -0.0044(17)
C01I 0.025(2) 0.029(2) 0.046(3) -0.0037(19) 0.016(2) -0.0007(19)
C01J 0.019(2) 0.023(2) 0.036(2) -0.0015(17) 0.0011(18) 0.0031(17)
C01K 0.015(2) 0.029(2) 0.051(3) -0.004(2) 0.008(2) 0.0000(18)
C01L 0.021(2) 0.025(2) 0.047(3) -0.0037(19) 0.002(2) 0.0019(18)
C01M 0.019(2) 0.032(2) 0.053(3) -0.013(2) 0.009(2) 0.0022(19)
C01N 0.025(2) 0.038(3) 0.039(3) 0.001(2) -0.002(2) -0.010(2)
C01O 0.028(2) 0.039(3) 0.032(2) 0.010(2) 0.0083(18) 0.001(2)
C01P 0.034(3) 0.026(2) 0.052(3) 0.013(2) -0.008(2) -0.012(2)
C01Q 0.037(3) 0.027(2) 0.038(2) -0.0074(19) 0.003(2) 0.005(2)
C01R 0.024(2) 0.031(2) 0.064(3) 0.007(2) 0.012(2) -0.006(2)
C01S 0.021(2) 0.021(2) 0.039(2) 0.0127(17) -0.0050(18) -0.0056(17)
C01T 0.013(2) 0.029(2) 0.066(3) 0.000(2) 0.005(2) -0.0028(18)
C01U 0.023(3) 0.028(2) 0.082(4) -0.001(2) -0.008(3) 0.003(2)
C01V 0.023(2) 0.023(2) 0.058(3) -0.004(2) -0.005(2) 0.0016(18)
C01W 0.018(2) 0.034(2) 0.038(2) -0.0005(19) 0.0021(18) -0.0086(18)
C01X 0.030(3) 0.021(2) 0.063(3) 0.002(2) -0.005(2) -0.0012(19)
C01Y 0.030(3) 0.059(3) 0.059(3) -0.017(3) 0.017(2) 0.003(3)
C01Z 0.034(3) 0.045(3) 0.073(4) 0.028(3) -0.018(3) -0.007(2)
C020 0.059(4) 0.052(3) 0.037(3) 0.012(2) 0.016(2) -0.016(3)

loop_
_atom_type_symbol
_atom_type_description
_atom_type_scat_dispersion_real
_atom_type_scat_dispersion_imag
_atom_type_scat_source
C C 0.0033 0.0016 'International Tables Vol C Tables 4.2.6.8 and 6.1.1.4'
H H 0.0000 0.0000 'International Tables Vol C Tables 4.2.6.8 and 6.1.1.4'
N N 0.0061 0.0033 'International Tables Vol C Tables 4.2.6.8 and 6.1.1.4'
O O 0.0106 0.0060 'International Tables Vol C Tables 4.2.6.8 and 6.1.1.4'
S S 0.1246 0.1234 'International Tables Vol C Tables 4.2.6.8 and 6.1.1.4'
Si Si 0.0817 0.0704 'International Tables Vol C Tables 4.2.6.8 and 6.1.1.4'
F F 0.0171 0.0103 'International Tables Vol C Tables 4.2.6.8 and 6.1.1.4'

loop_
_geom_angle_atom_site_label_1
_geom_angle_atom_site_label_2
_geom_angle_atom_site_label_3
_geom_angle
_geom_angle_site_symmetry_1
_geom_angle_site_symmetry_3
_geom_angle_publ_flag
O00B S001 O00K 116.1(2) . . ?
O00B S001 O00C 114.65(18) . . ?
O00K S001 O00C 114.09(18) . . ?
O00B S001 C01F 103.15(19) . . ?
O00K S001 C01F 104.2(2) . . ?
O00C S001 C01F 102.26(18) . . ?
O00F S002 O00J 115.80(19) . . ?
O00F S002 O00E 114.23(18) . . ?
O00J S002 O00E 114.89(18) . . ?
O00F S002 C00U 103.10(18) . . ?
O00J S002 C00U 103.6(2) . . ?
O00E S002 C00U 102.83(19) . . ?
O008 Si03 C01M 102.55(18) . . ?
O008 Si03 C00X 98.66(16) . . ?
C01M Si03 C00X 120.2(2) . . ?
O008 Si03 C01S 101.85(16) . . ?
C01M Si03 C01S 114.8(2) . . ?
C00X Si03 C01S 114.28(18) . . ?
O00D Si04 C01O 106.40(19) . . ?
O00D Si04 C00O 97.69(16) . . ?
C01O Si04 C00O 108.52(19) . . ?
O00D Si04 C01L 100.44(17) . . ?
C01O Si04 C01L 113.6(2) . . ?
C00O Si04 C01L 126.47(19) . . ?
C00L O008 Si03 131.8(3) . . ?
C00Y O00D Si04 127.8(3) . . ?
C00L N1 C00M 126.9(3) . . ?
C00L N1 H26 116.5 . . ?
C00M N1 H26 116.5 . . ?
C00Y N00I C016 126.7(3) . . ?
C00Y N00I H1 116.7 . . ?
C016 N00I H1 116.7 . . ?
O008 C00L N1 120.9(4) . . ?
O008 C00L C00V 115.6(3) . . ?
N1 C00L C00V 123.4(4) . . ?
C01G C00M C00X 121.9(4) . . ?
C01G C00M N1 115.2(3) . . ?
C00X C00M N1 122.8(3) . . ?
C00W C00N C014 120.7(4) . . ?
C00W C00N H2 119.7 . . ?
C014 C00N H2 119.7 . . ?
C016 C00O C014 116.7(4) . . ?
C016 C00O Si04 115.5(3) . . ?
C014 C00O Si04 126.5(3) . . ?
C019 C00P C00X 120.2(4) . . ?
C019 C00P C013 118.4(3) . . ?
C00X C00P C013 121.5(3) . . ?
C00R C00Q C00S 120.3(4) . . ?
C00R C00Q H3 119.8 . . ?
C00S C00Q H3 119.8 . . ?
C00Q C00R C01E 121.0(4) . . ?
C00Q C00R H4 119.5 . . ?
C01E C00R H4 119.5 . . ?
C010 C00S C00Q 119.2(4) . . ?
C010 C00S C00Y 123.5(4) . . ?
C00Q C00S C00Y 117.3(3) . . ?
C01D C00T C01I 118.9(4) . . ?
C01D C00T C014 119.7(4) . . ?
C01I C00T C014 121.3(4) . . ?
F009 C00U F006 108.0(3) . . ?
F009 C00U F005 106.8(4) . . ?
F006 C00U F005 107.6(3) . . ?
F009 C00U S002 111.8(3) . . ?
F006 C00U S002 110.9(3) . . ?
F005 C00U S002 111.5(3) . . ?
C012 C00V C018 118.7(4) . . ?
C012 C00V C00L 123.7(4) . . ?
C018 C00V C00L 117.6(4) . . ?
C00N C00W C015 120.4(4) . . ?
C00N C00W H5 119.8 . . ?
C015 C00W H5 119.8 . . ?
C00M C00X C00P 117.2(3) . . ?
C00M C00X Si03 118.4(3) . . ?
C00P C00X Si03 124.0(3) . . ?
O00D C00Y N00I 120.6(3) . . ?
O00D C00Y C00S 115.9(3) . . ?
N00I C00Y C00S 123.5(3) . . ?
C017 C00Z C01J 118.3(4) . . ?
C017 C00Z C01N 121.2(4) . . ?
C01J C00Z C01N 120.5(4) . . ?
C01H C010 C00S 120.0(4) . . ?
C01H C010 H6 120.0 . . ?
C00S C010 H6 120.0 . . ?
C019 C011 C01G 120.1(4) . . ?
C019 C011 H7 119.9 . . ?
C01G C011 H7 119.9 . . ?
C00V C012 C017 119.9(4) . . ?
C00V C012 H8 120.0 . . ?
C017 C012 H8 120.0 . . ?
C01A C013 C01K 118.4(4) . . ?
C01A C013 C00P 121.2(4) . . ?
C01K C013 C00P 120.4(4) . . ?
C00N C014 C00O 120.7(4) . . ?
C00N C014 C00T 118.2(4) . . ?
C00O C014 C00T 121.1(4) . . ?
C016 C015 C00W 118.8(4) . . ?
C016 C015 H9 120.6 . . ?
C00W C015 H9 120.6 . . ?
C015 C016 C00O 122.6(4) . . ?
C015 C016 N00I 114.9(4) . . ?
C00O C016 N00I 122.5(3) . . ?
C00Z C017 C012 121.6(4) . . ?
C00Z C017 H10 119.2 . . ?
C012 C017 H10 119.2 . . ?
C01J C018 C00V 120.9(4) . . ?
C01J C018 H11 119.6 . . ?
C00V C018 H11 119.6 . . ?
C011 C019 C00P 120.7(4) . . ?
C011 C019 H12 119.7 . . ?
C00P C019 H12 119.7 . . ?
C01Q C01A C013 121.2(4) . . ?
C01Q C01A H13 119.4 . . ?
C013 C01A H13 119.4 . . ?
C01R C01B C01C 119.8(4) . . ?
C01R C01B H14 120.1 . . ?
C01C C01B H14 120.1 . . ?
C01B C01C C01D 120.5(5) . . ?
C01B C01C H15 119.7 . . ?
C01D C01C H15 119.7 . . ?
C00T C01D C01C 120.2(4) . . ?
C00T C01D H16 119.9 . . ?
C01C C01D H16 119.9 . . ?
C00R C01E C01H 118.7(4) . . ?
C00R C01E C01W 120.2(4) . . ?
C01H C01E C01W 121.0(4) . . ?
F00A C01F F007 107.6(4) . . ?
F00A C01F F00G 107.3(4) . . ?
F007 C01F F00G 107.5(4) . . ?
F00A C01F S001 111.5(3) . . ?
F007 C01F S001 112.4(3) . . ?
F00G C01F S001 110.3(3) . . ?
C011 C01G C00M 119.9(4) . . ?
C011 C01G H17 120.1 . . ?
C00M C01G H17 120.1 . . ?
C010 C01H C01E 120.7(4) . . ?
C010 C01H H18 119.6 . . ?
C01E C01H H18 119.6 . . ?
C01R C01I C00T 120.2(4) . . ?
C01R C01I H19 119.9 . . ?
C00T C01I H19 119.9 . . ?
C018 C01J C00Z 120.6(4) . . ?
C018 C01J H20 119.7 . . ?
C00Z C01J H20 119.7 . . ?
C01T C01K C013 120.0(4) . . ?
C01T C01K H21 120.0 . . ?
C013 C01K H21 120.0 . . ?
C01Y C01L C01X 111.4(4) . . ?
C01Y C01L C01U 109.2(4) . . ?
C01X C01L C01U 107.0(4) . . ?
C01Y C01L Si04 111.5(3) . . ?
C01X C01L Si04 111.5(3) . . ?
C01U C01L Si04 105.8(3) . . ?
Si03 C01M H27 109.5 . . ?
Si03 C01M H28 109.5 . . ?
H27 C01M H28 109.5 . . ?
Si03 C01M H29 109.5 . . ?
H27 C01M H29 109.5 . . ?
H28 C01M H29 109.5 . . ?
C00Z C01N H30 109.5 . . ?
C00Z C01N H31 109.5 . . ?
H30 C01N H31 109.5 . . ?
C00Z C01N H32 109.5 . . ?
H30 C01N H32 109.5 . . ?
H31 C01N H32 109.5 . . ?
Si04 C01O H33 109.5 . . ?
Si04 C01O H34 109.5 . . ?
H33 C01O H34 109.5 . . ?
Si04 C01O H35 109.5 . . ?
H33 C01O H35 109.5 . . ?
H34 C01O H35 109.5 . . ?
C01S C01P H36 109.5 . . ?
C01S C01P H37 109.5 . . ?
H36 C01P H37 109.5 . . ?
C01S C01P H38 109.5 . . ?
H36 C01P H38 109.5 . . ?
H37 C01P H38 109.5 . . ?
C01A C01Q C01V 119.6(4) . . ?
C01A C01Q H22 120.2 . . ?
C01V C01Q H22 120.2 . . ?
C01B C01R C01I 120.3(4) . . ?
C01B C01R H23 119.8 . . ?
C01I C01R H23 119.8 . . ?
C01P C01S C020 109.8(4) . . ?
C01P C01S C01Z 108.1(4) . . ?
C020 C01S C01Z 108.8(4) . . ?
C01P C01S Si03 113.3(3) . . ?
C020 C01S Si03 108.3(3) . . ?
C01Z C01S Si03 108.5(3) . . ?
C01V C01T C01K 121.3(4) . . ?
C01V C01T H24 119.3 . . ?
C01K C01T H24 119.3 . . ?
C01L C01U H39 109.5 . . ?
C01L C01U H40 109.5 . . ?
H39 C01U H40 109.5 . . ?
C01L C01U H41 109.5 . . ?
H39 C01U H41 109.5 . . ?
H40 C01U H41 109.5 . . ?
C01T C01V C01Q 119.4(4) . . ?
C01T C01V H25 120.3 . . ?
C01Q C01V H25 120.3 . . ?
C01E C01W H42 109.5 . . ?
C01E C01W H43 109.5 . . ?
H42 C01W H43 109.5 . . ?
C01E C01W H44 109.5 . . ?
H42 C01W H44 109.5 . . ?
H43 C01W H44 109.5 . . ?
C01L C01X H45 109.5 . . ?
C01L C01X H46 109.5 . . ?
H45 C01X H46 109.5 . . ?
C01L C01X H47 109.5 . . ?
H45 C01X H47 109.5 . . ?
H46 C01X H47 109.5 . . ?
C01L C01Y H48 109.5 . . ?
C01L C01Y H49 109.5 . . ?
H48 C01Y H49 109.5 . . ?
C01L C01Y H50 109.5 . . ?
H48 C01Y H50 109.5 . . ?
H49 C01Y H50 109.5 . . ?
C01S C01Z H51 109.5 . . ?
C01S C01Z H52 109.5 . . ?
H51 C01Z H52 109.5 . . ?
C01S C01Z H53 109.5 . . ?
H51 C01Z H53 109.5 . . ?
H52 C01Z H53 109.5 . . ?
C01S C020 H54 109.5 . . ?
C01S C020 H55 109.5 . . ?
H54 C020 H55 109.5 . . ?
C01S C020 H56 109.5 . . ?
H54 C020 H56 109.5 . . ?
H55 C020 H56 109.5 . . ?

loop_
_geom_bond_atom_site_label_1
_geom_bond_atom_site_label_2
_geom_bond_distance
_geom_bond_site_symmetry_2
_geom_bond_publ_flag
S001 O00B 1.425(3) . ?
S001 O00K 1.438(3) . ?
S001 O00C 1.453(3) . ?
S001 C01F 1.831(4) . ?
S002 O00F 1.439(3) . ?
S002 O00J 1.443(3) . ?
S002 O00E 1.452(3) . ?
S002 C00U 1.830(4) . ?
Si03 O008 1.709(3) . ?
Si03 C01M 1.841(4) . ?
Si03 C00X 1.875(4) . ?
Si03 C01S 1.888(4) . ?
Si04 O00D 1.722(3) . ?
Si04 C01O 1.838(4) . ?
Si04 C00O 1.872(4) . ?
Si04 C01L 1.879(4) . ?
F005 C00U 1.336(5) . ?
F006 C00U 1.330(5) . ?
F007 C01F 1.326(5) . ?
O008 C00L 1.289(5) . ?
F009 C00U 1.329(5) . ?
F00A C01F 1.325(5) . ?
O00D C00Y 1.297(5) . ?
F00G C01F 1.340(5) . ?
N1 C00L 1.314(5) . ?
N1 C00M 1.434(5) . ?
N1 H26 0.8800 . ?
N00I C00Y 1.312(5) . ?
N00I C016 1.440(5) . ?
N00I H1 0.8800 . ?
C00L C00V 1.463(6) . ?
C00M C01G 1.391(5) . ?
C00M C00X 1.405(5) . ?
C00N C00W 1.374(6) . ?
C00N C014 1.396(6) . ?
C00N H2 0.9500 . ?
C00O C016 1.404(5) . ?
C00O C014 1.419(5) . ?
C00P C019 1.405(6) . ?
C00P C00X 1.420(6) . ?
C00P C013 1.476(6) . ?
C00Q C00R 1.376(6) . ?
C00Q C00S 1.399(6) . ?
C00Q H3 0.9500 . ?
C00R C01E 1.383(6) . ?
C00R H4 0.9500 . ?
C00S C010 1.391(5) . ?
C00S C00Y 1.472(6) . ?
C00T C01D 1.384(6) . ?
C00T C01I 1.397(6) . ?
C00T C014 1.493(6) . ?
C00V C012 1.391(5) . ?
C00V C018 1.393(6) . ?
C00W C015 1.397(6) . ?
C00W H5 0.9500 . ?
C00Z C017 1.384(6) . ?
C00Z C01J 1.394(6) . ?
C00Z C01N 1.501(6) . ?
C010 C01H 1.386(6) . ?
C010 H6 0.9500 . ?
C011 C019 1.378(6) . ?
C011 C01G 1.383(6) . ?
C011 H7 0.9500 . ?
C012 C017 1.393(6) . ?
C012 H8 0.9500 . ?
C013 C01A 1.401(6) . ?
C013 C01K 1.405(6) . ?
C015 C016 1.393(6) . ?
C015 H9 0.9500 . ?
C017 H10 0.9500 . ?
C018 C01J 1.388(6) . ?
C018 H11 0.9500 . ?
C019 H12 0.9500 . ?
C01A C01Q 1.387(6) . ?
C01A H13 0.9500 . ?
C01B C01R 1.370(7) . ?
C01B C01C 1.380(7) . ?
C01B H14 0.9500 . ?
C01C C01D 1.392(7) . ?
C01C H15 0.9500 . ?
C01D H16 0.9500 . ?
C01E C01H 1.399(6) . ?
C01E C01W 1.519(6) . ?
C01G H17 0.9500 . ?
C01H H18 0.9500 . ?
C01I C01R 1.393(6) . ?
C01I H19 0.9500 . ?
C01J H20 0.9500 . ?
C01K C01T 1.387(6) . ?
C01K H21 0.9500 . ?
C01L C01Y 1.527(7) . ?
C01L C01X 1.543(6) . ?
C01L C01U 1.548(7) . ?
C01M H27 0.9800 . ?
C01M H28 0.9800 . ?
C01M H29 0.9800 . ?
C01N H30 0.9800 . ?
C01N H31 0.9800 . ?
C01N H32 0.9800 . ?
C01O H33 0.9800 . ?
C01O H34 0.9800 . ?
C01O H35 0.9800 . ?
C01P C01S 1.526(6) . ?
C01P H36 0.9800 . ?
C01P H37 0.9800 . ?
C01P H38 0.9800 . ?
C01Q C01V 1.406(7) . ?
C01Q H22 0.9500 . ?
C01R H23 0.9500 . ?
C01S C020 1.535(7) . ?
C01S C01Z 1.541(6) . ?
C01T C01V 1.376(7) . ?
C01T H24 0.9500 . ?
C01U H39 0.9800 . ?
C01U H40 0.9800 . ?
C01U H41 0.9800 . ?
C01V H25 0.9500 . ?
C01W H42 0.9800 . ?
C01W H43 0.9800 . ?
C01W H44 0.9800 . ?
C01X H45 0.9800 . ?
C01X H46 0.9800 . ?
C01X H47 0.9800 . ?
C01Y H48 0.9800 . ?
C01Y H49 0.9800 . ?
C01Y H50 0.9800 . ?
C01Z H51 0.9800 . ?
C01Z H52 0.9800 . ?
C01Z H53 0.9800 . ?
C020 H54 0.9800 . ?
C020 H55 0.9800 . ?
C020 H56 0.9800 . ?

loop_
_geom_torsion_atom_site_label_1
_geom_torsion_atom_site_label_2
_geom_torsion_atom_site_label_3
_geom_torsion_atom_site_label_4
_geom_torsion
_geom_torsion_site_symmetry_1
_geom_torsion_site_symmetry_2
_geom_torsion_site_symmetry_3
_geom_torsion_site_symmetry_4
_geom_torsion_publ_flag
C01M Si03 O008 C00L -119.0(4) . . . . ?
C00X Si03 O008 C00L 4.7(4) . . . . ?
C01S Si03 O008 C00L 121.9(4) . . . . ?
C01O Si04 O00D C00Y -80.5(4) . . . . ?
C00O Si04 O00D C00Y 31.5(4) . . . . ?
C01L Si04 O00D C00Y 160.9(3) . . . . ?
Si03 O008 C00L N1 -7.2(6) . . . . ?
Si03 O008 C00L C00V 175.9(3) . . . . ?
C00M N1 C00L O008 2.5(6) . . . . ?
C00M N1 C00L C00V 179.2(3) . . . . ?
C00L N1 C00M C01G -175.3(4) . . . . ?
C00L N1 C00M C00X 3.9(6) . . . . ?
O00D Si04 C00O C016 -28.9(3) . . . . ?
C01O Si04 C00O C016 81.3(3) . . . . ?
C01L Si04 C00O C016 -138.0(3) . . . . ?
O00D Si04 C00O C014 164.5(3) . . . . ?
C01O Si04 C00O C014 -85.3(4) . . . . ?
C01L Si04 C00O C014 55.4(4) . . . . ?
C00S C00Q C00R C01E 0.9(6) . . . . ?
C00R C00Q C00S C010 1.0(6) . . . . ?
C00R C00Q C00S C00Y -176.7(4) . . . . ?
O00F S002 C00U F009 176.9(3) . . . . ?
O00J S002 C00U F009 55.8(3) . . . . ?
O00E S002 C00U F009 -64.1(3) . . . . ?
O00F S002 C00U F006 56.4(3) . . . . ?
O00J S002 C00U F006 -64.7(3) . . . . ?
O00E S002 C00U F006 175.4(3) . . . . ?
O00F S002 C00U F005 -63.5(3) . . . . ?
O00J S002 C00U F005 175.4(3) . . . . ?
O00E S002 C00U F005 55.5(3) . . . . ?
O008 C00L C00V C012 -170.5(4) . . . . ?
N1 C00L C00V C012 12.6(6) . . . . ?
O008 C00L C00V C018 9.5(5) . . . . ?
N1 C00L C00V C018 -167.4(4) . . . . ?
C014 C00N C00W C015 2.4(6) . . . . ?
C01G C00M C00X C00P 0.4(6) . . . . ?
N1 C00M C00X C00P -178.7(3) . . . . ?
C01G C00M C00X Si03 173.8(3) . . . . ?
N1 C00M C00X Si03 -5.3(5) . . . . ?
C019 C00P C00X C00M 0.3(5) . . . . ?
C013 C00P C00X C00M 179.7(4) . . . . ?
C019 C00P C00X Si03 -172.7(3) . . . . ?
C013 C00P C00X Si03 6.6(5) . . . . ?
O008 Si03 C00X C00M 1.6(3) . . . . ?
C01M Si03 C00X C00M 111.7(3) . . . . ?
C01S Si03 C00X C00M -105.7(3) . . . . ?
O008 Si03 C00X C00P 174.5(3) . . . . ?
C01M Si03 C00X C00P -75.4(4) . . . . ?
C01S Si03 C00X C00P 67.3(4) . . . . ?
Si04 O00D C00Y N00I -15.3(6) . . . . ?
Si04 O00D C00Y C00S 163.2(3) . . . . ?
C016 N00I C00Y O00D -9.7(6) . . . . ?
C016 N00I C00Y C00S 171.8(4) . . . . ?
C010 C00S C00Y O00D 176.6(4) . . . . ?
C00Q C00S C00Y O00D -5.9(5) . . . . ?
C010 C00S C00Y N00I -4.9(6) . . . . ?
C00Q C00S C00Y N00I 172.6(4) . . . . ?
C00Q C00S C010 C01H -2.0(6) . . . . ?
C00Y C00S C010 C01H 175.5(4) . . . . ?
C018 C00V C012 C017 1.2(6) . . . . ?
C00L C00V C012 C017 -178.9(4) . . . . ?
C019 C00P C013 C01A -122.1(4) . . . . ?
C00X C00P C013 C01A 58.6(5) . . . . ?
C019 C00P C013 C01K 57.5(5) . . . . ?
C00X C00P C013 C01K -121.9(4) . . . . ?
C00W C00N C014 C00O 0.8(6) . . . . ?
C00W C00N C014 C00T -177.7(4) . . . . ?
C016 C00O C014 C00N -3.5(6) . . . . ?
Si04 C00O C014 C00N 162.9(3) . . . . ?
C016 C00O C014 C00T 174.9(4) . . . . ?
Si04 C00O C014 C00T -18.6(5) . . . . ?
C01D C00T C014 C00N 92.6(5) . . . . ?
C01I C00T C014 C00N -84.6(5) . . . . ?
C01D C00T C014 C00O -85.9(5) . . . . ?
C01I C00T C014 C00O 96.9(5) . . . . ?
C00N C00W C015 C016 -2.6(6) . . . . ?
C00W C015 C016 C00O -0.4(6) . . . . ?
C00W C015 C016 N00I 179.2(4) . . . . ?
C014 C00O C016 C015 3.4(6) . . . . ?
Si04 C00O C016 C015 -164.6(3) . . . . ?
C014 C00O C016 N00I -176.2(3) . . . . ?
Si04 C00O C016 N00I 15.8(5) . . . . ?
C00Y N00I C016 C015 -172.2(4) . . . . ?
C00Y N00I C016 C00O 7.4(6) . . . . ?
C01J C00Z C017 C012 2.6(6) . . . . ?
C01N C00Z C017 C012 -178.0(4) . . . . ?
C00V C012 C017 C00Z -2.1(7) . . . . ?
C012 C00V C018 C01J -0.7(6) . . . . ?
C00L C00V C018 C01J 179.3(4) . . . . ?
C01G C011 C019 C00P 0.9(6) . . . . ?
C00X C00P C019 C011 -1.0(6) . . . . ?
C013 C00P C019 C011 179.7(4) . . . . ?
C01K C013 C01A C01Q 2.8(6) . . . . ?
C00P C013 C01A C01Q -177.6(4) . . . . ?
C01R C01B C01C C01D 0.0(7) . . . . ?
C01I C00T C01D C01C -2.5(7) . . . . ?
C014 C00T C01D C01C -179.8(4) . . . . ?
C01B C01C C01D C00T 1.5(7) . . . . ?
C00Q C00R C01E C01H -1.8(6) . . . . ?
C00Q C00R C01E C01W 177.1(4) . . . . ?
O00B S001 C01F F00A -179.5(3) . . . . ?
O00K S001 C01F F00A -57.8(4) . . . . ?
O00C S001 C01F F00A 61.2(4) . . . . ?
O00B S001 C01F F007 -58.5(3) . . . . ?
O00K S001 C01F F007 63.1(3) . . . . ?
O00C S001 C01F F007 -177.8(3) . . . . ?
O00B S001 C01F F00G 61.4(3) . . . . ?
O00K S001 C01F F00G -176.9(3) . . . . ?
O00C S001 C01F F00G -57.9(3) . . . . ?
C019 C011 C01G C00M -0.2(6) . . . . ?
C00X C00M C01G C011 -0.4(6) . . . . ?
N1 C00M C01G C011 178.7(3) . . . . ?
C00S C010 C01H C01E 1.2(6) . . . . ?
C00R C01E C01H C010 0.7(6) . . . . ?
C01W C01E C01H C010 -178.1(4) . . . . ?
C01D C00T C01I C01R 2.1(7) . . . . ?
C014 C00T C01I C01R 179.3(4) . . . . ?
C00V C018 C01J C00Z 1.2(6) . . . . ?
C017 C00Z C01J C018 -2.1(6) . . . . ?
C01N C00Z C01J C018 178.5(4) . . . . ?
C01A C013 C01K C01T -3.4(6) . . . . ?
C00P C013 C01K C01T 177.0(4) . . . . ?
O00D Si04 C01L C01Y -66.2(3) . . . . ?
C01O Si04 C01L C01Y -179.4(3) . . . . ?
C00O Si04 C01L C01Y 41.6(4) . . . . ?
O00D Si04 C01L C01X 168.5(3) . . . . ?
C01O Si04 C01L C01X 55.3(4) . . . . ?
C00O Si04 C01L C01X -83.8(4) . . . . ?
O00D Si04 C01L C01U 52.5(3) . . . . ?
C01O Si04 C01L C01U -60.7(4) . . . . ?
C00O Si04 C01L C01U 160.2(3) . . . . ?
C013 C01A C01Q C01V -0.5(7) . . . . ?
C01C C01B C01R C01I -0.4(7) . . . . ?
C00T C01I C01R C01B -0.6(7) . . . . ?
O008 Si03 C01S C01P 164.4(3) . . . . ?
C01M Si03 C01S C01P 54.4(4) . . . . ?
C00X Si03 C01S C01P -90.3(4) . . . . ?
O008 Si03 C01S C020 -73.6(3) . . . . ?
C01M Si03 C01S C020 176.5(3) . . . . ?
C00X Si03 C01S C020 31.7(4) . . . . ?
O008 Si03 C01S C01Z 44.4(4) . . . . ?
C01M Si03 C01S C01Z -65.6(4) . . . . ?
C00X Si03 C01S C01Z 149.6(3) . . . . ?
C013 C01K C01T C01V 1.8(7) . . . . ?
C01K C01T C01V C01Q 0.6(7) . . . . ?
C01A C01Q C01V C01T -1.2(7) . . . . ?
